data_4504887
loop_
_publ_author_name
'Zhang, Zheng-Hua'
'Shen, Zhong-Liang'
'Okamura, Taka-aki'
'Zhu, Hui-Fang'
'Sun, Wei-Yin'
'Ueyama, Norikazu'

_publ_section_title
;
 Syntheses and Structures of Two Series of Coordination Frameworks Based
 on the Assembly of 1,3,5-Benzenetriacetic Acid with Lanthanide Metal
 Salts
;
_journal_issue 3
_journal_name_full 'Crystal Growth &amp; Design'
_journal_page_first 1191
_journal_paper_doi 10.1021/cg049600q
_journal_volume 5
_journal_year 2005
_chemical_formula_moiety 'C12.69 H22.35 O11.98 Pr'
_chemical_formula_sum 'C12.69 H22.34 O11.98 Pr'
_chemical_formula_weight 507.58
_chemical_name_systematic
; 
[Pr(bta)(H2O)2]-2.88(H2O)-0.35EtOH 
;
_space_group_IT_number 2
_symmetry_cell_setting triclinic
_symmetry_space_group_name_Hall '-P 1'
_symmetry_space_group_name_H-M 'P -1'
_atom_sites_solution_hydrogens geom
_atom_sites_solution_primary direct
_atom_sites_solution_secondary difmap
_audit_creation_method SHELXL-97
_cell_angle_alpha 64.153(14)
_cell_angle_beta 79.902(15)
_cell_angle_gamma 73.711(14)
_cell_formula_units_Z 2
_cell_length_a 8.541(4)
_cell_length_b 10.909(5)
_cell_length_c 11.198(5)
_cell_measurement_reflns_used 6060
_cell_measurement_temperature 200
_cell_measurement_theta_max 27.4
_cell_measurement_theta_min 3.1
_cell_volume 899.6(7)
_computing_structure_refinement 'SHELXL-97 (Sheldrick, 1997)'
_computing_structure_solution 'SHELXS-97 (Sheldrick, 1997)'
_diffrn_ambient_temperature 200
_diffrn_detector_area_resol_mean 10.00
_diffrn_measured_fraction_theta_full 0.989
_diffrn_measured_fraction_theta_max 0.989
_diffrn_measurement_device_type 'Rigaku RAXIS-RAPID Imaging Plate'
_diffrn_measurement_method \w
_diffrn_radiation_monochromator graphite
_diffrn_radiation_source 'fine-focus sealed tube'
_diffrn_radiation_type MoK\a
_diffrn_radiation_wavelength 0.71075
_diffrn_reflns_av_R_equivalents 0.0561
_diffrn_reflns_av_sigmaI/netI 0.1307
_diffrn_reflns_limit_h_max 11
_diffrn_reflns_limit_h_min -11
_diffrn_reflns_limit_k_max 13
_diffrn_reflns_limit_k_min -14
_diffrn_reflns_limit_l_max 14
_diffrn_reflns_limit_l_min -14
_diffrn_reflns_number 8889
_diffrn_reflns_theta_full 27.43
_diffrn_reflns_theta_max 27.43
_diffrn_reflns_theta_min 3.11
_exptl_absorpt_coefficient_mu 2.768
_exptl_absorpt_correction_T_max 0.946
_exptl_absorpt_correction_T_min 0.767
_exptl_absorpt_correction_type multi-scan
_exptl_absorpt_process_details '(Higashi, 1995)'
_exptl_crystal_colour pale-yellow
_exptl_crystal_density_diffrn 1.874
_exptl_crystal_density_method 'not measured'
_exptl_crystal_description platelet
_exptl_crystal_F_000 507
_exptl_crystal_size_max 0.250
_exptl_crystal_size_mid 0.080
_exptl_crystal_size_min 0.020
_refine_diff_density_max 1.144
_refine_diff_density_min -1.239
_refine_diff_density_rms 0.212
_refine_ls_extinction_method none
_refine_ls_goodness_of_fit_ref 0.982
_refine_ls_hydrogen_treatment mixed
_refine_ls_matrix_type full
_refine_ls_number_parameters 245
_refine_ls_number_reflns 4054
_refine_ls_number_restraints 18
_refine_ls_restrained_S_all 0.983
_refine_ls_R_factor_all 0.0578
_refine_ls_R_factor_gt 0.0342
_refine_ls_shift/su_max 0.000
_refine_ls_shift/su_mean 0.000
_refine_ls_structure_factor_coef Fsqd
_refine_ls_weighting_details 'calc w=1/[\s^2^(Fo^2^)+(0.0000P)^2^+0.0000P] where P=(Fo^2^+2Fc^2^)/3'
_refine_ls_weighting_scheme calc
_refine_ls_wR_factor_gt 0.0533
_refine_ls_wR_factor_ref 0.0564
_reflns_number_gt 2435
_reflns_number_total 4054
_reflns_threshold_expression I>2\s(I)
_cod_data_source_file cg049600qsi20041127_080139.cif
_cod_data_source_block 1c
_cod_original_cell_volume 899.5(7)
_cod_database_code 4504887

loop_
_symmetry_equiv_pos_as_xyz
'x, y, z'
'-x, -y, -z'

loop_
_atom_site_label
_atom_site_type_symbol
_atom_site_fract_x
_atom_site_fract_y
_atom_site_fract_z
_atom_site_U_iso_or_equiv
_atom_site_adp_type
_atom_site_occupancy
_atom_site_symmetry_multiplicity
_atom_site_calc_flag
_atom_site_refinement_flags
Pr1 Pr 0.24808(6) 0.50296(5) 0.50342(4) 0.01236(8) Uani 1 1 d .
O1 O 0.0305(4) 0.4371(4) 0.4116(3) 0.0153(9) Uani 1 1 d .
O2 O 0.2820(4) 0.4076(4) 0.3265(3) 0.0204(9) Uani 1 1 d .
O3 O 0.2655(4) 0.4365(3) 0.7560(3) 0.0197(9) Uani 1 1 d .
O4 O 0.4967(4) 0.4521(4) 0.6338(3) 0.0173(9) Uani 1 1 d .
O5 O 0.2760(5) 0.2594(4) 0.6151(4) 0.0386(12) Uani 1 1 d .
O6 O 0.3054(6) 0.0385(4) 0.6501(5) 0.0614(17) Uani 1 1 d .
O7 O 0.2541(4) 0.7263(3) 0.5121(3) 0.0205(9) Uani 1 1 d .
O8 O 0.1143(5) 0.7134(3) 0.3045(3) 0.0303(11) Uani 1 1 d .
O9 O 0.4034(5) 0.7629(4) 0.6821(4) 0.0333(11) Uani 1 1 d .
O10 O 1.0116(5) 0.0521(4) 0.5991(4) 0.0622(16) Uani 1 1 d .
O11 O -0.0081(7) 0.6920(6) 0.1102(5) 0.083(2) Uani 1 1 d U
O12 O 0.1314(12) 0.8007(9) -0.1349(8) 0.158(4) Uani 0.653(18) 1 d P
O13 O -0.070(3) 0.951(4) -0.020(2) 0.189(18) Uani 0.327(9) 1 d P
C1 C 0.2324(6) 0.2668(6) 0.1850(5) 0.0175(13) Uani 1 1 d .
C2 C 0.2991(6) 0.3500(5) 0.0629(4) 0.0158(13) Uani 1 1 d .
H1 H 0.2504 0.4473 0.0229 0.019 Uiso 1 1 calc R
C3 C 0.4337(7) 0.2944(6) -0.0008(5) 0.0171(14) Uani 1 1 d .
C4 C 0.5024(7) 0.1504(6) 0.0568(5) 0.0177(13) Uani 1 1 d .
H2 H 0.5932 0.1105 0.0124 0.021 Uiso 1 1 calc R
C5 C 0.4387(7) 0.0651(5) 0.1789(5) 0.0199(14) Uani 1 1 d .
C6 C 0.3067(6) 0.1243(5) 0.2410(5) 0.0187(13) Uani 1 1 d .
H3 H 0.2644 0.0664 0.3248 0.022 Uiso 1 1 calc R
C11 C 0.0925(7) 0.3295(6) 0.2553(5) 0.0205(14) Uani 1 1 d .
H4 H 0.0343 0.2559 0.3156 0.025 Uiso 1 1 calc R
H5 H 0.0156 0.4024 0.1889 0.025 Uiso 1 1 calc R
C12 C 0.1379(7) 0.3951(5) 0.3368(5) 0.0167(13) Uani 1 1 d .
C31 C 0.5096(7) 0.3827(6) -0.1318(5) 0.0217(15) Uani 1 1 d .
H6 H 0.6215 0.3300 -0.1447 0.026 Uiso 1 1 calc R
H7 H 0.5195 0.4686 -0.1267 0.026 Uiso 1 1 calc R
C32 C 0.4152(7) 0.4257(5) 0.7462(5) 0.0153(12) Uani 1 1 d .
C51 C 0.5202(7) -0.0901(5) 0.2431(5) 0.0258(15) Uani 1 1 d .
H8 H 0.4347 -0.1414 0.2948 0.031 Uiso 1 1 calc R
H9 H 0.5659 -0.1224 0.1714 0.031 Uiso 1 1 calc R
C52 C 0.3458(8) 0.1309(6) 0.6665(5) 0.0291(16) Uani 1 1 d .
C102 C 0.1314(12) 0.8007(9) -0.1349(8) 0.158(4) Uani 0.347(18) 1 d PU
H10 H 0.1122 0.9020 -0.1874 0.189 Uiso 0.347(18) 1 calc PR
H11 H 0.0948 0.7575 -0.1824 0.189 Uiso 0.347(18) 1 calc PR
H12 H 0.2483 0.7615 -0.1214 0.189 Uiso 0.347(18) 1 calc PR
C101 C 0.034(3) 0.770(3) 0.003(2) 0.064(9) Uani 0.347(18) 1 d PU
H13 H 0.0741 0.8301 0.0303 0.077 Uiso 0.347(18) 1 calc PR
H14 H -0.0754 0.8263 -0.0292 0.077 Uiso 0.347(18) 1 calc PR

loop_
_atom_site_aniso_label
_atom_site_aniso_U_11
_atom_site_aniso_U_22
_atom_site_aniso_U_33
_atom_site_aniso_U_23
_atom_site_aniso_U_13
_atom_site_aniso_U_12
Pr1 0.01014(13) 0.01402(14) 0.01336(14) -0.00670(10) 0.00016(10) -0.00218(10)
O1 0.013(2) 0.025(2) 0.0091(18) -0.0114(16) 0.0016(15) -0.0001(18)
O2 0.010(2) 0.033(2) 0.030(2) -0.0226(19) 0.0031(17) -0.0082(19)
O3 0.013(2) 0.026(2) 0.0160(19) -0.0067(17) 0.0004(17) -0.0031(18)
O4 0.014(2) 0.024(2) 0.0154(19) -0.0102(17) 0.0010(17) -0.0039(18)
O5 0.057(3) 0.010(2) 0.045(3) -0.0057(19) -0.028(2) 0.003(2)
O6 0.078(4) 0.023(3) 0.096(4) -0.029(3) -0.059(3) 0.011(3)
O7 0.019(2) 0.018(2) 0.029(2) -0.0148(17) -0.0009(17) -0.0025(18)
O8 0.048(3) 0.013(2) 0.022(2) -0.0032(17) -0.008(2) 0.003(2)
O9 0.030(3) 0.034(3) 0.047(3) -0.028(2) -0.014(2) 0.002(2)
O10 0.033(3) 0.027(3) 0.097(4) -0.009(3) 0.003(3) 0.006(2)
O11 0.107(5) 0.112(5) 0.041(3) -0.011(3) -0.005(3) -0.077(4)
O12 0.171(10) 0.157(8) 0.131(8) -0.011(6) -0.035(7) -0.083(7)
O13 0.11(2) 0.28(4) 0.083(16) -0.023(18) 0.002(15) 0.00(2)
C1 0.009(3) 0.033(3) 0.026(3) -0.026(3) 0.004(2) -0.008(3)
C2 0.016(3) 0.016(3) 0.015(3) -0.006(2) -0.001(2) -0.004(3)
C3 0.016(3) 0.024(3) 0.011(3) -0.007(3) -0.002(2) -0.003(3)
C4 0.015(3) 0.029(3) 0.012(3) -0.015(3) 0.001(2) -0.002(3)
C5 0.029(4) 0.018(3) 0.016(3) -0.006(2) -0.008(3) -0.008(3)
C6 0.020(3) 0.018(3) 0.022(3) -0.009(3) 0.008(3) -0.016(3)
C11 0.017(3) 0.031(4) 0.022(3) -0.018(3) 0.003(3) -0.010(3)
C12 0.021(3) 0.012(3) 0.015(3) -0.004(2) -0.006(3) 0.000(3)
C31 0.019(3) 0.029(4) 0.020(3) -0.013(3) 0.002(3) -0.007(3)
C32 0.018(3) 0.010(3) 0.018(3) -0.007(2) -0.002(3) -0.001(2)
C51 0.028(4) 0.019(3) 0.030(3) -0.011(3) 0.003(3) -0.007(3)
C52 0.042(4) 0.029(4) 0.021(3) -0.012(3) -0.003(3) -0.011(3)
C102 0.171(10) 0.157(8) 0.131(8) -0.011(6) -0.035(7) -0.083(7)
C101 0.106(15) 0.094(15) 0.023(11) -0.022(11) -0.012(10) -0.066(12)

loop_
_atom_type_symbol
_atom_type_description
_atom_type_scat_dispersion_real
_atom_type_scat_dispersion_imag
_atom_type_scat_source
Pr Pr -0.2180 2.8214 'International Tables Vol C Tables 4.2.6.8 and 6.1.1.4'
O O 0.0106 0.0060 'International Tables Vol C Tables 4.2.6.8 and 6.1.1.4'
C C 0.0033 0.0016 'International Tables Vol C Tables 4.2.6.8 and 6.1.1.4'
H H 0.0000 0.0000 'International Tables Vol C Tables 4.2.6.8 and 6.1.1.4'

loop_
_geom_angle_atom_site_label_1
_geom_angle_atom_site_label_2
_geom_angle_atom_site_label_3
_geom_angle
_geom_angle_site_symmetry_1
_geom_angle_site_symmetry_3
O5 Pr1 O1 95.27(14) . 2_566
O5 Pr1 O4 108.40(14) . 2_666
O1 Pr1 O4 156.23(10) 2_566 2_666
O5 Pr1 O7 148.13(11) . .
O1 Pr1 O7 80.95(12) 2_566 .
O4 Pr1 O7 80.03(12) 2_666 .
O5 Pr1 O8 141.07(12) . .
O1 Pr1 O8 76.77(12) 2_566 .
O4 Pr1 O8 83.20(12) 2_666 .
O7 Pr1 O8 69.16(11) . .
O5 Pr1 O2 72.76(13) . .
O1 Pr1 O2 115.14(11) 2_566 .
O4 Pr1 O2 71.49(11) 2_666 .
O7 Pr1 O2 137.42(11) . .
O8 Pr1 O2 76.46(12) . .
O5 Pr1 O4 83.19(12) . .
O1 Pr1 O4 122.21(11) 2_566 .
O4 Pr1 O4 64.63(12) 2_666 .
O7 Pr1 O4 72.68(11) . .
O8 Pr1 O4 133.46(12) . .
O2 Pr1 O4 119.14(11) . .
O5 Pr1 O3 72.81(12) . .
O1 Pr1 O3 74.21(11) 2_566 .
O4 Pr1 O3 114.33(11) 2_666 .
O7 Pr1 O3 75.75(11) . .
O8 Pr1 O3 137.22(12) . .
O2 Pr1 O3 145.00(11) . .
O4 Pr1 O3 50.06(11) . .
O5 Pr1 O1 72.67(12) . .
O1 Pr1 O1 65.85(13) 2_566 .
O4 Pr1 O1 118.56(11) 2_666 .
O7 Pr1 O1 131.35(11) . .
O8 Pr1 O1 69.31(12) . .
O2 Pr1 O1 49.54(11) . .
O4 Pr1 O1 155.45(10) . .
O3 Pr1 O1 123.31(11) . .
O5 Pr1 C32 76.12(14) . .
O1 Pr1 C32 98.03(13) 2_566 .
O4 Pr1 C32 89.97(14) 2_666 .
O7 Pr1 C32 73.16(12) . .
O8 Pr1 C32 142.31(13) . .
O2 Pr1 C32 135.86(13) . .
O4 Pr1 C32 25.46(12) . .
O3 Pr1 C32 24.61(12) . .
O1 Pr1 C32 142.88(12) . .
O5 Pr1 C12 69.76(13) . .
O1 Pr1 C12 90.73(15) 2_566 .
O4 Pr1 C12 95.30(14) 2_666 .
O7 Pr1 C12 141.43(11) . .
O8 Pr1 C12 72.28(13) . .
O2 Pr1 C12 24.66(13) . .
O4 Pr1 C12 139.46(13) . .
O3 Pr1 C12 137.96(13) . .
O1 Pr1 C12 24.92(12) . .
C32 Pr1 C12 145.40(13) . .
C12 O1 Pr1 153.6(3) . 2_566
C12 O1 Pr1 92.0(3) . .
Pr1 O1 Pr1 114.15(13) 2_566 .
C12 O2 Pr1 97.3(3) . .
C32 O3 Pr1 93.9(3) . .
C32 O4 Pr1 149.6(3) . 2_666
C32 O4 Pr1 94.5(3) . .
Pr1 O4 Pr1 115.37(12) 2_666 .
C52 O5 Pr1 158.7(4) . .
C6 C1 C2 117.7(5) . .
C6 C1 C11 121.3(5) . .
C2 C1 C11 120.9(5) . .
C3 C2 C1 121.6(5) . .
C3 C2 H1 119.2 . .
C1 C2 H1 119.2 . .
C2 C3 C4 119.0(5) . .
C2 C3 C31 122.5(5) . .
C4 C3 C31 118.4(5) . .
C5 C4 C3 120.6(5) . .
C5 C4 H2 119.7 . .
C3 C4 H2 119.7 . .
C6 C5 C4 118.9(5) . .
C6 C5 C51 121.3(5) . .
C4 C5 C51 119.8(5) . .
C5 C6 C1 122.2(5) . .
C5 C6 H3 118.9 . .
C1 C6 H3 118.9 . .
C1 C11 C12 115.0(5) . .
C1 C11 H4 108.5 . .
C12 C11 H4 108.5 . .
C1 C11 H5 108.5 . .
C12 C11 H5 108.5 . .
H4 C11 H5 107.5 . .
O2 C12 O1 121.0(5) . .
O2 C12 C11 119.2(5) . .
O1 C12 C11 119.8(5) . .
O2 C12 Pr1 58.1(3) . .
O1 C12 Pr1 63.1(3) . .
C11 C12 Pr1 175.5(4) . .
C3 C31 C32 115.0(5) . 1_554
C3 C31 H6 108.5 . .
C32 C31 H6 108.5 1_554 .
C3 C31 H7 108.5 . .
C32 C31 H7 108.5 1_554 .
H6 C31 H7 107.5 . .
O3 C32 O4 121.4(4) . .
O3 C32 C31 121.2(5) . 1_556
O4 C32 C31 117.3(5) . 1_556
O3 C32 Pr1 61.5(3) . .
O4 C32 Pr1 60.0(2) . .
C31 C32 Pr1 177.0(4) 1_556 .
C52 C51 C5 116.7(5) 2_656 .
C52 C51 H8 108.1 2_656 .
C5 C51 H8 108.1 . .
C52 C51 H9 108.1 2_656 .
C5 C51 H9 108.1 . .
H8 C51 H9 107.3 . .
O6 C52 O5 123.7(5) . .
O6 C52 C51 119.5(5) . 2_656
O5 C52 C51 116.8(5) . 2_656
O11 C101 H13 98.6 . .
O11 C101 H14 98.6 . .
H13 C101 H14 103.8 . .

loop_
_geom_bond_atom_site_label_1
_geom_bond_atom_site_label_2
_geom_bond_distance
_geom_bond_site_symmetry_2
Pr1 O5 2.352(4) .
Pr1 O1 2.423(4) 2_566
Pr1 O4 2.474(4) 2_666
Pr1 O7 2.495(4) .
Pr1 O8 2.549(3) .
Pr1 O2 2.553(4) .
Pr1 O4 2.582(3) .
Pr1 O3 2.617(3) .
Pr1 O1 2.662(3) .
Pr1 C32 2.971(5) .
Pr1 C12 2.984(5) .
O1 C12 1.258(6) .
O1 Pr1 2.423(4) 2_566
O2 C12 1.255(6) .
O3 C32 1.240(6) .
O4 C32 1.281(6) .
O4 Pr1 2.474(4) 2_666
O5 C52 1.265(6) .
O6 C52 1.244(7) .
O11 C101 1.20(2) .
C1 C6 1.396(7) .
C1 C2 1.398(7) .
C1 C11 1.481(7) .
C2 C3 1.377(7) .
C2 H1 0.9500 .
C3 C4 1.400(7) .
C3 C31 1.512(6) .
C4 C5 1.394(7) .
C4 H2 0.9500 .
C5 C6 1.371(7) .
C5 C51 1.524(6) .
C6 H3 0.9500 .
C11 C12 1.531(7) .
C11 H4 0.9900 .
C11 H5 0.9900 .
C31 C32 1.533(6) 1_554
C31 H6 0.9900 .
C31 H7 0.9900 .
C32 C31 1.533(6) 1_556
C51 C52 1.503(7) 2_656
C51 H8 0.9900 .
C51 H9 0.9900 .
C52 C51 1.503(7) 2_656
C101 H13 0.9900 .
C101 H14 0.9900 .

loop_
_geom_torsion_atom_site_label_1
_geom_torsion_atom_site_label_2
_geom_torsion_atom_site_label_3
_geom_torsion_atom_site_label_4
_geom_torsion
_geom_torsion_site_symmetry_1
_geom_torsion_site_symmetry_4
O5 Pr1 O1 C12 -79.1(3) . .
O1 Pr1 O1 C12 176.6(4) 2_566 .
O4 Pr1 O1 C12 22.8(3) 2_666 .
O7 Pr1 O1 C12 125.3(3) . .
O8 Pr1 O1 C12 92.3(3) . .
O2 Pr1 O1 C12 2.7(3) . .
O4 Pr1 O1 C12 -68.2(4) . .
O3 Pr1 O1 C12 -134.0(3) . .
C32 Pr1 O1 C12 -113.2(3) . .
O5 Pr1 O1 Pr1 104.21(16) . 2_566
O1 Pr1 O1 Pr1 -0.001(2) 2_566 2_566
O4 Pr1 O1 Pr1 -153.87(11) 2_666 2_566
O7 Pr1 O1 Pr1 -51.37(18) . 2_566
O8 Pr1 O1 Pr1 -84.33(15) . 2_566
O2 Pr1 O1 Pr1 -173.9(2) . 2_566
O4 Pr1 O1 Pr1 115.1(3) . 2_566
O3 Pr1 O1 Pr1 49.35(17) . 2_566
C32 Pr1 O1 Pr1 70.2(3) . 2_566
C12 Pr1 O1 Pr1 -176.6(4) . 2_566
O5 Pr1 O2 C12 78.9(3) . .
O1 Pr1 O2 C12 -8.8(3) 2_566 .
O4 Pr1 O2 C12 -164.2(3) 2_666 .
O7 Pr1 O2 C12 -113.5(3) . .
O8 Pr1 O2 C12 -76.9(3) . .
O4 Pr1 O2 C12 150.6(3) . .
O3 Pr1 O2 C12 89.6(3) . .
O1 Pr1 O2 C12 -2.7(3) . .
C32 Pr1 O2 C12 126.0(3) . .
O5 Pr1 O3 C32 94.1(3) . .
O1 Pr1 O3 C32 -165.0(3) 2_566 .
O4 Pr1 O3 C32 -8.7(3) 2_666 .
O7 Pr1 O3 C32 -80.6(3) . .
O8 Pr1 O3 C32 -116.0(3) . .
O2 Pr1 O3 C32 83.5(4) . .
O4 Pr1 O3 C32 -1.4(3) . .
O1 Pr1 O3 C32 148.9(3) . .
C12 Pr1 O3 C32 122.0(3) . .
O5 Pr1 O4 C32 -71.9(3) . .
O1 Pr1 O4 C32 20.1(3) 2_566 .
O4 Pr1 O4 C32 174.0(4) 2_666 .
O7 Pr1 O4 C32 87.1(3) . .
O8 Pr1 O4 C32 123.1(3) . .
O2 Pr1 O4 C32 -137.8(3) . .
O3 Pr1 O4 C32 1.4(3) . .
O1 Pr1 O4 C32 -82.3(4) . .
C12 Pr1 O4 C32 -119.4(3) . .
O5 Pr1 O4 Pr1 114.10(17) . 2_666
O1 Pr1 O4 Pr1 -153.94(12) 2_566 2_666
O4 Pr1 O4 Pr1 0.0 2_666 2_666
O7 Pr1 O4 Pr1 -86.97(15) . 2_666
O8 Pr1 O4 Pr1 -51.0(2) . 2_666
O2 Pr1 O4 Pr1 48.20(18) . 2_666
O3 Pr1 O4 Pr1 -172.7(2) . 2_666
O1 Pr1 O4 Pr1 103.6(3) . 2_666
C32 Pr1 O4 Pr1 -174.0(4) . 2_666
C12 Pr1 O4 Pr1 66.6(2) . 2_666
O1 Pr1 O5 C52 -159.5(11) 2_566 .
O4 Pr1 O5 C52 22.7(11) 2_666 .
O7 Pr1 O5 C52 -78.2(12) . .
O8 Pr1 O5 C52 125.1(10) . .
O2 Pr1 O5 C52 85.8(11) . .
O4 Pr1 O5 C52 -37.6(11) . .
O3 Pr1 O5 C52 -87.8(11) . .
O1 Pr1 O5 C52 137.8(11) . .
C32 Pr1 O5 C52 -62.5(11) . .
C12 Pr1 O5 C52 111.7(11) . .
C6 C1 C2 C3 -0.1(8) . .
C11 C1 C2 C3 177.0(5) . .
C1 C2 C3 C4 1.7(8) . .
C1 C2 C3 C31 -179.0(5) . .
C2 C3 C4 C5 -1.9(8) . .
C31 C3 C4 C5 178.7(5) . .
C3 C4 C5 C6 0.6(8) . .
C3 C4 C5 C51 -177.1(5) . .
C4 C5 C6 C1 1.0(8) . .
C51 C5 C6 C1 178.7(5) . .
C2 C1 C6 C5 -1.3(8) . .
C11 C1 C6 C5 -178.4(5) . .
C6 C1 C11 C12 95.1(6) . .
C2 C1 C11 C12 -81.9(6) . .
Pr1 O2 C12 O1 5.1(5) . .
Pr1 O2 C12 C11 -175.7(4) . .
Pr1 O1 C12 O2 168.2(4) 2_566 .
Pr1 O1 C12 O2 -4.9(5) . .
Pr1 O1 C12 C11 -10.9(10) 2_566 .
Pr1 O1 C12 C11 176.0(4) . .
Pr1 O1 C12 Pr1 173.1(8) 2_566 .
C1 C11 C12 O2 8.6(7) . .
C1 C11 C12 O1 -172.2(4) . .
O5 Pr1 C12 O2 -92.6(3) . .
O1 Pr1 C12 O2 172.0(3) 2_566 .
O4 Pr1 C12 O2 15.0(3) 2_666 .
O7 Pr1 C12 O2 95.7(3) . .
O8 Pr1 C12 O2 96.2(3) . .
O4 Pr1 C12 O2 -41.4(4) . .
O3 Pr1 C12 O2 -121.1(3) . .
O1 Pr1 C12 O2 175.1(5) . .
C32 Pr1 C12 O2 -82.6(4) . .
O5 Pr1 C12 O1 92.3(3) . .
O1 Pr1 C12 O1 -3.1(3) 2_566 .
O4 Pr1 C12 O1 -160.0(3) 2_666 .
O7 Pr1 C12 O1 -79.4(4) . .
O8 Pr1 C12 O1 -78.9(3) . .
O2 Pr1 C12 O1 -175.1(5) . .
O4 Pr1 C12 O1 143.6(2) . .
O3 Pr1 C12 O1 63.8(3) . .
C32 Pr1 C12 O1 102.3(3) . .
C4 C3 C31 C32 103.2(6) . 1_554
Pr1 O3 C32 O4 2.6(5) . .
Pr1 O3 C32 C31 -178.5(4) . 1_556
Pr1 O4 C32 O3 166.7(4) 2_666 .
Pr1 O4 C32 O3 -2.6(5) . .
Pr1 O4 C32 C31 -12.2(9) 2_666 1_556
Pr1 O4 C32 C31 178.4(4) . 1_556
Pr1 O4 C32 Pr1 169.3(7) 2_666 .
O5 Pr1 C32 O3 -79.0(3) . .
O1 Pr1 C32 O3 14.5(3) 2_566 .
O4 Pr1 C32 O3 172.1(3) 2_666 .
O7 Pr1 C32 O3 92.5(3) . .
O8 Pr1 C32 O3 93.3(4) . .
O2 Pr1 C32 O3 -125.1(3) . .
O4 Pr1 C32 O3 177.4(5) . .
O1 Pr1 C32 O3 -45.6(4) . .
C12 Pr1 C32 O3 -88.6(4) . .
O5 Pr1 C32 O4 103.6(3) . .
O1 Pr1 C32 O4 -162.9(3) 2_566 .
O4 Pr1 C32 O4 -5.4(3) 2_666 .
O7 Pr1 C32 O4 -85.0(3) . .
O8 Pr1 C32 O4 -84.2(4) . .
O2 Pr1 C32 O4 57.5(3) . .
O3 Pr1 C32 O4 -177.4(5) . .
O1 Pr1 C32 O4 137.0(3) . .
C12 Pr1 C32 O4 93.9(4) . .
C6 C5 C51 C52 -88.4(7) . 2_656
C4 C5 C51 C52 89.2(6) . 2_656
Pr1 O5 C52 O6 -134.8(9) . .
Pr1 O5 C52 C51 48.0(13) . 2_656
